data_2001867
loop_
_publ_author_name
Rajnikant
'Goswami, K. N.'
'Yadava, V. S.'
'Padmanabhan, V. M.'
'Banerjee, S. K.'

_publ_section_title
;
 Structure of (--)-\b-hydrastine
;
_journal_issue 3
_journal_name_full 'Acta Crystallographica Section C'
_journal_page_first 504
_journal_page_last 506
_journal_paper_doi 10.1107/S0108270192006620
_journal_volume 49
_journal_year 1993
_chemical_formula_sum 'C21 H21 N O6'
_chemical_formula_weight 383
_symmetry_cell_setting tetragonal
_symmetry_space_group_name_Hall 'P 43'
_symmetry_space_group_name_H-M 'P 43'
_cell_angle_alpha 90
_cell_angle_beta 90
_cell_angle_gamma 90
_cell_formula_units_Z 4
_cell_length_a 7.542(2)
_cell_length_b 7.542(2)
_cell_length_c 33.266(2)
_cell_volume 1892.2(7)
_diffrn_radiation_type Cu
_diffrn_radiation_wavelength 1.54050
_exptl_absorpt_coefficient_mu 0.733
_exptl_crystal_density_diffrn 1.344
_exptl_crystal_density_meas 1.334
_exptl_crystal_F_000 808
_cod_data_source_file hh0508.cif
_cod_data_source_block hh0508_structure_1_of_1
_cod_original_cell_volume 1892
_cod_database_code 2001867

loop_
_atom_site_label
_atom_site_fract_x
_atom_site_fract_y
_atom_site_fract_z
_atom_site_U_iso_or_equiv
C(1) .5493(13) -.6042(13) -.1569(3) .087(11)
O(2) .6059(9) -.4275(9) -.1617(2) .097(8)
C(3) .5867(11) -.3535(11) -.1245(3) .072(9)
C(4) .5189(9) -.4760(10) -.0980(3) .062(7)
O(5) .4881(9) -.6332(7) -.1179(2) .088(7)
C(6) .4873(9) -.4421(9) -.0586(3) .059(7)
C(7) .5339(8) -.2689(8) -.0451(2) .055(6)
C(8) .6037(9) -.1452(9) -.0716(3) .062(7)
C(9) .6350(11) -.1893(10) -.1117(3) .075(9)
C(10) .6516(11) .0329(10) -.0554(3) .081(10)
C(11) .7118(12) .0134(12) -.0144(4) .102(12)
N(12) .5733(7) -.0605(8) .0132(2) .066(6)
C(13) .4869(8) -.2195(9) -.0025(2) .054(6)
C(14) .6516(13) -.0883(13) .0526(3) .102(12)
C(15) .2864(8) -.1986(8) .0010(2) .052(6)
O(16) .2426(6) -.1599(5) .0423 .057(4)
C(17) .1901(9) .0130(8) .0472(3) .056(7)
O(18) .1633(8) .0727(7) .0795(2) .072(6)
C(19) .1740(8) .0910(8) .0069(2) .047(6)
C(20) .2139(7) -.0399(8) -.0216(2) .048(6)
C(21) .1917(8) -.0089(9) -.0619(2) .053(6)
C(22) .1305(8) .1570(9) -.0746(2) .057(7)
C(23) .0985(8) .2891(8) -.0459(2) .054(6)
O(24) .0469(7) .4573(6) -.0559(2) .068(5)
C(25) .0255(12) .4995(11) -.0975(3) .082(10)
C(26) .1183(8) .2588(8) -.0054(2) .051(6)
O(27) .1018(7) .3893(6) .0225(2) .064(5)
C(28) -.0662(12) .4653(13) .0286(3) .100(12)
H(1) .4563 -.7070 -.1670 ?
H(1)b .6674 -.7059 -.1591 ?
H(6) .4422 -.5382 -.0380 ?
H(9) .6981 -.0900 -.1306 ?
H(101) .5647 .1330 -.0516 ?
H(102) .7799 .0934 -.0731 ?
H(111) .8515 -.0553 -.0151 ?
H(112) .7382 .1323 -.0018 ?
H(13) .4931 -.3249 .0165 ?
H(141) .5615 -.1664 .0726 ?
H(142) .7075 .0541 .0612 ?
H(143) .7774 -.0614 .0533 ?
H(15) .2202 -.3315 -.0033 ?
H(21) .2092 -.1069 -.0867 ?
H(22) .1256 .1841 -.1051 ?
H(251) -.0649 .4058 -.1054 ?
H(252) -.0246 .6159 -.1017 ?
H(253) .1750 .4874 -.1124 ?
H(281) -.0707 .5658 .0495 ?
H(282) -.1496 .4891 .0009 ?
H(283) -.1164 .3576 .0461 ?

loop_
_geom_angle_atom_site_label_1
_geom_angle_atom_site_label_2
_geom_angle_atom_site_label_3
_geom_angle
O(5) C(1) O(2) 110.9(8)
C(4) C(3) O(2) 110.2(7)
C(9) C(3) C(4) 120.8(8)
C(6) C(4) C(3) 123.9(7)
C(4) O(5) C(1) 104.8(6)
C(8) C(7) C(6) 120.8(7)
C(9) C(8) C(7) 120.7(7)
C(9) C(8) C(10) 121.2(7)
C(8) C(10) C(11) 108.9(7)
C(11) N(12) C(13) 113.6(7)
C(13) C(7) C(6) 117.6(6)
C(3) O(2) C(1) 104.5(7)
C(9) C(3) O(2) 128.9(8)
O(5) C(4) C(3) 109.5(7)
C(6) C(4) O(5) 126.7(7)
C(7) C(6) C(4) 115.7(7)
C(8) C(7) C(13) 121.3(6)
C(7) C(8) C(10) 118.0(8)
C(8) C(9) C(3) 118.1(8)
C(10) C(11) N(12) 113.3(8)
C(11) N(12) C(14) 108.8(7)
C(13) N(12) C(14) 112.5(6)
N(12) C(13) C(15) 109.4(5)
C(15) C(20) C(21) 132.6(6)
O(16) C(15) C(20) 103.3(5)
C(15) O(16) C(17) 111.9(5)
O(16) C(17) C(19) 107.1(6)
C(17) C(19) C(20) 108.6(5)
C(20) C(19) C(26) 120.4(7)
C(19) C(20) C(21) 121.0(6)
C(21) C(22) C(23) 119.2(7)
C(22) C(23) C(26) 122.0(6)
C(23) O(24) C(25) 118.2(6)
C(19) C(26) O(27) 119.0(7)
C(26) O(27) C(28) 118.5(6)
N(12) C(13) C(7) 115.6(6)
C(15) C(13) C(7) 109.2(6)
O(16) C(15) C(13) 108.6(6)
C(13) C(15) C(20) 113.7(5)
O(16) C(17) O(18) 121.4(7)
C(19) C(17) O(18) 131.5(6)
C(17) C(19) C(26) 130.9(6)
C(15) C(20) C(19) 107.3(6)
C(20) C(21) C(22) 119.1(6)
C(22) C(23) O(24) 123.0(7)
O(24) C(23) C(26) 115.0(6)
C(19) C(26) C(23) 118.1(6)
C(23) C(26) O(27) 122.6(6)

loop_
_geom_bond_atom_site_label_1
_geom_bond_atom_site_label_2
_geom_bond_distance
C(1) O(2) 1.408(12)
O(2) C(3) 1.366(11)
C(3) C(9) 1.360(12)
C(4) C(6) 1.358(12)
C(7) C(8) 1.387(10)
C(7) C(13) 1.510(11)
C(10) C(11) 1.448(17)
N(12) C(13) 1.461(9)
C(13) C(15) 1.525(9)
C(15) C(20) 1.516(9)
C(17) O(18) 1.180(10)
C(19) C(20) 1.402(9)
C(20) C(21) 1.371(10)
C(22) C(23) 1.400(10)
C(23) C(26) 1.375(11)
C(26) O(27) 1.358(9)
C(1) O(5) 1.392(12)
C(4) C(3) 1.375(11)
C(4) O(5) 1.377(10)
C(7) C(6) 1.424(9)
C(8) C(9) 1.396(13)
C(8) C(10) 1.491(11)
C(11) N(12) 1.496(13)
N(12) C(14) 1.455(13)
C(15) O(16) 1.442(7)
O(16) C(17) 1.373(8)
C(17) C(19) 1.471(11)
C(19) C(26) 1.394(9)
C(21) C(22) 1.399(10)
C(23) O(24) 1.367(8)
O(24) C(25) 1.432(12)
